data_4350689
loop_
_publ_author_name
'Haslinger, Stefan'
'K\"uck, Jens W'
'Hahn, Eva M.'
'Cokoja, Mirza'
'P\"othig, Alexander'
'Basset, Jean-Marie'
'K\"uhn, Fritz E'

_publ_section_title
;
 Making oxidation potentials predictable: coordination of additives
 applied to the electronic fine tuning of an iron(II) complex.
;
_journal_issue 21
_journal_name_full 'Inorganic chemistry'
_journal_page_first 11573
_journal_page_last 11583
_journal_paper_doi 10.1021/ic501613a
_journal_volume 53
_journal_year 2014
_chemical_compound_source 'see text'
_chemical_formula_moiety '2 (C23 H32 Fe N6 P2), 4(F6 P)'
_chemical_formula_sum 'C46 H64 F24 Fe2 N12 P8'
_chemical_formula_weight 1600.52
_space_group_IT_number 2
_space_group_name_Hall '-P 1'
_space_group_name_H-M_alt 'P -1'
_symmetry_cell_setting triclinic
_symmetry_Int_Tables_number 2
_symmetry_space_group_name_Hall '-P 1'
_symmetry_space_group_name_H-M 'P -1'
_atom_sites_solution_hydrogens geom
_atom_sites_solution_primary direct
_atom_sites_solution_secondary difmap
_cell_angle_alpha 88.663(10)
_cell_angle_beta 75.247(10)
_cell_angle_gamma 75.812(10)
_cell_formula_units_Z 2
_cell_length_a 10.175(2)
_cell_length_b 18.176(4)
_cell_length_c 18.604(5)
_cell_measurement_reflns_used 8896
_cell_measurement_temperature 123
_cell_measurement_theta_max 25.3480
_cell_measurement_theta_min 2.2661
_cell_volume 3222.9(13)
_computing_cell_refinement 'SAINT (Bruker, 2008b)'
_computing_data_collection 'APEX II Control Software (Bruker, 2008a)'
_computing_data_reduction 'SAINT (Bruker, 2008b)'
_computing_molecular_graphics 'PLATON (Spek, 2011)'
_computing_publication_material 'PLATON (Spek, 2011), enCIFer (Allen, 2004)'
_computing_structure_refinement 'SHELXL97 (Sheldrick, 2008), SHELXLE (Huebschle, 2011)'
_computing_structure_solution 'SHELXS97 (Sheldrick, 2008)'
_diffrn_ambient_temperature 123
_diffrn_detector ' CCD plate '
_diffrn_detector_area_resol_mean 16
_diffrn_measured_fraction_theta_full 0.987
_diffrn_measured_fraction_theta_max 0.987
_diffrn_measurement_device ' \k-geometry diffractometer '
_diffrn_measurement_device_type ' Bruker APEX-II CCD '
_diffrn_measurement_method ' phi- and omega-rotation '
_diffrn_radiation_monochromator 'MONTEL optic'
_diffrn_radiation_probe x-ray
_diffrn_radiation_source 'rotating anode FR591'
_diffrn_radiation_type MoK\a
_diffrn_radiation_wavelength 0.71073
_diffrn_reflns_av_R_equivalents 0.0397
_diffrn_reflns_av_sigmaI/netI 0.0280
_diffrn_reflns_limit_h_max 12
_diffrn_reflns_limit_h_min -12
_diffrn_reflns_limit_k_max 21
_diffrn_reflns_limit_k_min -21
_diffrn_reflns_limit_l_max 22
_diffrn_reflns_limit_l_min -22
_diffrn_reflns_number 57865
_diffrn_reflns_reduction_process
;
;
_diffrn_reflns_theta_full 25.41
_diffrn_reflns_theta_max 25.41
_diffrn_reflns_theta_min 1.13
_exptl_absorpt_coefficient_mu 0.763
_exptl_absorpt_correction_T_max 0.882
_exptl_absorpt_correction_T_min 0.770
_exptl_absorpt_correction_type multi-scan
_exptl_absorpt_process_details 'SADABS, Bruker, 2008b'
_exptl_crystal_colour yellow
_exptl_crystal_density_diffrn 1.649
_exptl_crystal_density_method 'Not Measured'
_exptl_crystal_description block
_exptl_crystal_F_000 1624
_exptl_crystal_size_max 0.360
_exptl_crystal_size_mid 0.310
_exptl_crystal_size_min 0.170
_refine_diff_density_max 0.512
_refine_diff_density_min -0.497
_refine_diff_density_rms 0.059
_refine_ls_extinction_method none
_refine_ls_goodness_of_fit_ref 1.038
_refine_ls_hydrogen_treatment constr
_refine_ls_matrix_type full
_refine_ls_number_parameters 878
_refine_ls_number_reflns 11744
_refine_ls_number_restraints 70
_refine_ls_restrained_S_all 1.340
_refine_ls_R_factor_all 0.0379
_refine_ls_R_factor_gt 0.0321
_refine_ls_shift/su_max 0.002
_refine_ls_shift/su_mean 0.000
_refine_ls_structure_factor_coef Fsqd
_refine_ls_weighting_details 'calc w=1/[\s^2^(Fo^2^)+(0.0269P)^2^+3.8808P] where P=(Fo^2^+2Fc^2^)/3'
_refine_ls_weighting_scheme calc
_refine_ls_wR_factor_gt 0.0742
_refine_ls_wR_factor_ref 0.0775
_reflns_number_gt 10430
_reflns_number_total 11744
_reflns_threshold_expression I>2\s(I)
_cod_data_source_file ic501613a_si_003.cif
_cod_data_source_block compound_2
_cod_depositor_comments
;
The following automatic conversions were performed:

data item '_symmetry_cell_setting' value 'Triclinic' was changed to
'triclinic' in accordance with the
/home/saulius/struct/COD-crude-data/automatic-downloads/DataCite-retrospective/ACS/depositions/lib/dictionaries/cif_core.dic
dictionary named 'cif_core.dic' version 2.4.2 last updated on
2011-04-26.

Automatic conversion script
Id: cif_fix_values 6909 2019-04-08 15:41:33Z antanas 
;
_cod_database_code 4350689

loop_
_symmetry_equiv_pos_site_id
_symmetry_equiv_pos_as_xyz
1 x,y,z
2 -x,-y,-z

loop_
_atom_site_aniso_label
_atom_site_aniso_U_11
_atom_site_aniso_U_22
_atom_site_aniso_U_33
_atom_site_aniso_U_23
_atom_site_aniso_U_13
_atom_site_aniso_U_12
Fe1 0.0119(2) 0.0146(2) 0.0139(2) 0.0016(2) -0.0034(2) -0.0040(2)
P1 0.0147(3) 0.0201(4) 0.0193(4) -0.0020(3) -0.0036(3) -0.0021(3)
P2 0.0144(3) 0.0161(3) 0.0147(3) 0.0000(3) -0.0039(3) -0.0026(3)
N1 0.0146(11) 0.0210(12) 0.0175(12) -0.0006(9) -0.0047(9) -0.0053(10)
N2 0.0158(12) 0.0195(12) 0.0227(13) 0.0015(10) -0.0047(10) -0.0070(10)
N3 0.0135(11) 0.0197(12) 0.0155(12) 0.0004(9) -0.0032(9) -0.0040(9)
N4 0.0184(12) 0.0166(12) 0.0164(12) 0.0041(9) -0.0052(9) -0.0045(9)
N5 0.0192(12) 0.0162(12) 0.0214(12) 0.0045(9) -0.0043(10) -0.0064(10)
N6 0.0135(11) 0.0163(12) 0.0175(12) 0.0016(9) -0.0030(9) -0.0024(9)
C1 0.0132(13) 0.0152(13) 0.0179(14) -0.0018(11) -0.0011(11) -0.0007(11)
C2 0.0168(14) 0.0311(17) 0.0263(16) -0.0028(13) -0.0081(12) -0.0093(12)
C3 0.0178(15) 0.0276(16) 0.0302(17) -0.0019(13) -0.0067(12) -0.0116(12)
C4 0.0146(13) 0.0195(14) 0.0148(14) -0.0028(11) -0.0011(11) -0.0018(11)
C5 0.0180(14) 0.0293(16) 0.0175(14) -0.0009(12) -0.0053(11) -0.0038(12)
C6 0.0268(16) 0.0321(17) 0.0154(14) 0.0030(12) -0.0064(12) -0.0016(13)
C7 0.0254(16) 0.0253(16) 0.0187(15) 0.0044(12) -0.0027(12) -0.0075(13)
C8 0.0176(14) 0.0236(15) 0.0186(14) 0.0022(11) -0.0039(11) -0.0074(12)
C9 0.0280(17) 0.0320(17) 0.0344(18) 0.0150(14) -0.0132(14) -0.0178(14)
C10 0.0120(13) 0.0139(13) 0.0213(14) -0.0001(11) -0.0017(11) -0.0020(10)
C11 0.0268(16) 0.0225(15) 0.0182(15) 0.0082(12) -0.0064(12) -0.0052(12)
C12 0.0265(16) 0.0215(15) 0.0211(15) 0.0094(12) -0.0043(12) -0.0061(12)
C13 0.0142(13) 0.0158(13) 0.0170(14) 0.0007(11) -0.0023(11) -0.0007(11)
C14 0.0176(14) 0.0219(15) 0.0196(15) 0.0013(11) -0.0064(11) -0.0006(12)
C15 0.0181(15) 0.0302(16) 0.0271(16) -0.0011(13) -0.0112(12) -0.0049(12)
C16 0.0165(14) 0.0242(15) 0.0290(16) 0.0019(12) -0.0058(12) -0.0082(12)
C17 0.0183(14) 0.0215(15) 0.0199(15) 0.0035(11) -0.0042(11) -0.0072(12)
C18 0.0189(16) 0.043(2) 0.046(2) -0.0125(16) -0.0089(15) 0.0023(14)
C19 0.040(2) 0.0223(17) 0.054(2) -0.0063(16) 0.0068(17) -0.0049(15)
C20 0.044(2) 0.054(2) 0.0225(18) -0.0111(16) -0.0085(16) 0.0191(18)
C21 0.0278(18) 0.049(2) 0.036(2) -0.0182(16) -0.0178(15) 0.0189(16)
C22 0.0293(18) 0.0206(16) 0.059(2) -0.0108(15) 0.0007(16) -0.0073(14)
C23 0.0369(19) 0.0313(18) 0.0242(17) 0.0023(14) 0.0053(14) 0.0037(15)
Fe2 0.0106(2) 0.0132(2) 0.0141(2) 0.0033(1) -0.0026(1) -0.0032(2)
P3 0.0145(3) 0.0181(4) 0.0171(4) -0.0014(3) -0.0036(3) -0.0011(3)
P4 0.0175(4) 0.0170(4) 0.0191(4) 0.0005(3) -0.0059(3) -0.0047(3)
N7 0.0134(11) 0.0156(11) 0.0172(12) 0.0022(9) -0.0023(9) -0.0025(9)
N8 0.0131(11) 0.0189(12) 0.0176(12) 0.0031(9) -0.0020(9) -0.0043(9)
N9 0.0147(11) 0.0165(11) 0.0159(11) 0.0019(9) -0.0035(9) -0.0034(9)
N10 0.0162(11) 0.0135(11) 0.0176(12) 0.0031(9) -0.0065(9) -0.0036(9)
N11 0.0169(12) 0.0156(11) 0.0175(12) 0.0047(9) -0.0047(9) -0.0069(9)
N12 0.0132(11) 0.0185(12) 0.0160(12) 0.0029(9) -0.0038(9) -0.0042(9)
C24 0.0156(13) 0.0142(13) 0.0139(13) 0.0006(10) -0.0035(10) -0.0050(11)
C25 0.0107(13) 0.0228(15) 0.0264(16) 0.0009(12) -0.0027(11) -0.0011(11)
C26 0.0112(13) 0.0239(15) 0.0268(16) 0.0012(12) -0.0001(11) -0.0034(11)
C27 0.0168(14) 0.0152(13) 0.0151(13) -0.0001(10) -0.0027(11) -0.0041(11)
C28 0.0180(14) 0.0189(14) 0.0211(15) 0.0023(11) -0.0043(11) -0.0005(11)
C29 0.0278(16) 0.0198(15) 0.0246(16) 0.0076(12) -0.0082(13) -0.0011(12)
C30 0.0257(16) 0.0213(15) 0.0235(16) 0.0087(12) -0.0031(12) -0.0074(12)
C31 0.0166(14) 0.0206(14) 0.0205(15) 0.0044(11) -0.0024(11) -0.0059(11)
C32 0.0169(15) 0.0300(17) 0.0285(17) 0.0136(13) -0.0032(12) -0.0077(13)
C33 0.0160(13) 0.0164(13) 0.0151(13) -0.0004(10) -0.0047(11) -0.0056(11)
C34 0.0255(15) 0.0137(13) 0.0226(15) 0.0065(11) -0.0107(12) -0.0060(11)
C35 0.0261(15) 0.0166(14) 0.0208(15) 0.0079(11) -0.0096(12) -0.0106(12)
C36 0.0163(13) 0.0180(14) 0.0143(13) -0.0005(11) -0.0058(11) -0.0053(11)
C37 0.0198(15) 0.0195(14) 0.0219(15) 0.0007(11) -0.0096(12) -0.0006(12)
C38 0.0145(14) 0.0316(17) 0.0240(16) -0.0023(13) -0.0059(12) -0.0004(12)
C39 0.0146(14) 0.0329(17) 0.0210(15) 0.0017(12) -0.0026(11) -0.0076(12)
C40 0.0185(14) 0.0230(15) 0.0206(15) 0.0052(12) -0.0051(12) -0.0072(12)
C41 0.167(6) 0.023(2) 0.060(3) -0.0020(19) -0.064(3) -0.019(3)
C42 0.051(3) 0.070(3) 0.081(3) -0.051(3) -0.049(2) 0.026(2)
C43 0.075(3) 0.163(6) 0.025(2) -0.035(3) 0.019(2) -0.077(4)
C44 0.079(3) 0.040(2) 0.0216(17) 0.0025(15) -0.0143(18) -0.028(2)
C45 0.054(2) 0.0190(16) 0.038(2) -0.0047(14) -0.0220(17) -0.0004(15)
C46 0.0263(19) 0.068(3) 0.063(3) -0.033(2) -0.0131(18) -0.0113(18)
P7 0.0297(5) 0.0344(5) 0.0258(4) 0.0057(4) -0.0025(4) -0.0040(4)
F13 0.0493(14) 0.115(2) 0.0270(12) -0.0204(12) 0.0029(10) -0.0235(14)
F14 0.095(2) 0.0378(13) 0.0623(16) 0.0073(11) 0.0453(15) -0.0134(13)
F15 0.036(3) 0.108(8) 0.029(3) -0.001(3) -0.018(2) -0.002(3)
F16 0.084(6) 0.033(3) 0.053(3) 0.002(2) -0.004(3) -0.024(3)
F17 0.047(4) 0.057(4) 0.050(4) 0.013(3) -0.031(3) -0.015(3)
F18 0.151(11) 0.068(6) 0.028(4) -0.006(5) 0.002(6) -0.093(7)
F15A 0.075(6) 0.019(3) 0.123(6) 0.011(3) 0.033(6) -0.001(3)
F16A 0.035(3) 0.090(7) 0.099(8) -0.048(6) -0.009(4) -0.034(4)
F17A 0.070(5) 0.037(4) 0.033(4) 0.019(3) -0.004(3) -0.005(3)
F18A 0.029(3) 0.073(5) 0.058(4) -0.026(3) -0.025(3) 0.008(3)
P5 0.0243(4) 0.0202(4) 0.0265(4) 0.0060(3) -0.0077(3) -0.0048(3)
F1 0.0320(11) 0.0462(12) 0.0499(13) -0.0039(10) -0.0149(9) 0.0071(9)
F2 0.0465(14) 0.0532(15) 0.123(2) 0.0117(15) -0.0469(16) 0.0097(12)
F3 0.0684(16) 0.0393(12) 0.0797(17) 0.0150(11) -0.0407(13) -0.0319(12)
F4 0.108(2) 0.0463(13) 0.0241(11) 0.0047(9) -0.0185(12) -0.0238(13)
F5 0.0664(14) 0.0354(11) 0.0288(10) 0.0087(8) -0.0111(10) -0.0284(10)
F6 0.0548(13) 0.0399(12) 0.0333(11) 0.0069(9) 0.0137(10) -0.0169(10)
P6 0.0264(4) 0.0215(4) 0.0201(4) 0.0034(3) -0.0035(3) -0.0072(3)
F7 0.0700(15) 0.0356(11) 0.0284(11) -0.0040(9) 0.0151(10) -0.0132(11)
F8 0.0358(11) 0.0488(12) 0.0378(11) -0.0091(9) 0.0103(9) -0.0173(10)
F9 0.0350(12) 0.0692(15) 0.0474(13) 0.0153(11) -0.0199(10) -0.0080(11)
F10 0.0916(18) 0.0276(11) 0.0371(12) 0.0046(9) 0.0052(12) -0.0254(11)
F11 0.0641(16) 0.107(2) 0.0557(15) 0.0348(14) -0.0397(13) -0.0549(16)
F12 0.0287(10) 0.0220(10) 0.0585(13) 0.0074(9) -0.0002(9) -0.0050(8)
P8 0.0151(4) 0.0225(4) 0.0188(4) 0.0031(3) -0.0044(3) -0.0048(3)
F19 0.0264(9) 0.0285(9) 0.0261(9) 0.0093(7) 0.0025(7) -0.0019(8)
F20 0.0243(9) 0.0328(10) 0.0371(11) 0.0052(8) -0.0169(8) -0.0031(8)
F21 0.0277(9) 0.0342(10) 0.0295(10) -0.0034(8) -0.0048(8) -0.0151(8)
F22 0.0195(9) 0.0474(12) 0.0326(10) 0.0007(9) -0.0089(8) 0.0075(8)
F23 0.0326(10) 0.0490(12) 0.0182(9) 0.0019(8) -0.0031(7) -0.0200(9)
F24 0.0293(10) 0.0263(10) 0.0457(12) -0.0075(8) -0.0009(8) -0.0096(8)

loop_
_atom_site_label
_atom_site_type_symbol
_atom_site_thermal_displace_type
_atom_site_fract_x
_atom_site_fract_y
_atom_site_fract_z
_atom_site_occupancy
_atom_site_U_iso_or_equiv
_atom_site_calc_flag
_atom_site_refinement_flags
_atom_site_disorder_assembly
_atom_site_disorder_group
Fe1 Fe Uani 0.27221(4) 0.75036(2) 0.25418(2) 1.000 0.0133(1) d . . .
P1 P Uani 0.44393(7) 0.65354(4) 0.18857(4) 1.000 0.0185(2) d . . .
P2 P Uani 0.10431(7) 0.85051(4) 0.31569(4) 1.000 0.0152(2) d . . .
N1 N Uani 0.0929(2) 0.73290(13) 0.16943(12) 1.000 0.0174(7) d . . .
N2 N Uani 0.0578(2) 0.66447(13) 0.26584(13) 1.000 0.0189(7) d . . .
N3 N Uani 0.2521(2) 0.80585(13) 0.15780(12) 1.000 0.0164(7) d . . .
N4 N Uani 0.3328(2) 0.69600(13) 0.38574(12) 1.000 0.0170(7) d . . .
N5 N Uani 0.1711(2) 0.64687(13) 0.36688(13) 1.000 0.0188(7) d . . .
N6 N Uani 0.4159(2) 0.77934(12) 0.30223(12) 1.000 0.0162(7) d . . .
C1 C Uani 0.1384(3) 0.71132(15) 0.23165(15) 1.000 0.0164(8) d . . .
C2 C Uani -0.0172(3) 0.70089(17) 0.16534(17) 1.000 0.0236(9) d . . .
C3 C Uani -0.0388(3) 0.65851(17) 0.22500(17) 1.000 0.0240(9) d . . .
C4 C Uani 0.1550(3) 0.78714(15) 0.12805(15) 1.000 0.0172(8) d . . .
C5 C Uani 0.1163(3) 0.81976(17) 0.06616(15) 1.000 0.0218(8) d . . .
C6 C Uani 0.1782(3) 0.87605(18) 0.03332(16) 1.000 0.0256(9) d . . .
C7 C Uani 0.2784(3) 0.89657(17) 0.06219(16) 1.000 0.0235(9) d . . .
C8 C Uani 0.3129(3) 0.85997(16) 0.12308(15) 1.000 0.0197(8) d . . .
C9 C Uani 0.0638(3) 0.62834(18) 0.33625(18) 1.000 0.0289(10) d . . .
C10 C Uani 0.2534(3) 0.69419(15) 0.33666(15) 1.000 0.0164(8) d . . .
C11 C Uani 0.3006(3) 0.65006(16) 0.44586(16) 1.000 0.0227(9) d . . .
C12 C Uani 0.1993(3) 0.62002(16) 0.43431(16) 1.000 0.0235(9) d . . .
C13 C Uani 0.4258(3) 0.74357(15) 0.36648(15) 1.000 0.0165(8) d . . .
C14 C Uani 0.5165(3) 0.75249(16) 0.40784(16) 1.000 0.0202(8) d . . .
C15 C Uani 0.6031(3) 0.80039(17) 0.38224(17) 1.000 0.0243(9) d . . .
C16 C Uani 0.5968(3) 0.83727(17) 0.31674(16) 1.000 0.0227(9) d . . .
C17 C Uani 0.5028(3) 0.82549(16) 0.27866(16) 1.000 0.0197(8) d . . .
C18 C Uani 0.6223(3) 0.6473(2) 0.1944(2) 1.000 0.0374(11) d . . .
C19 C Uani 0.4248(4) 0.55935(18) 0.2169(2) 1.000 0.0427(11) d . . .
C20 C Uani 0.4637(4) 0.6488(2) 0.08934(18) 1.000 0.0456(11) d . . .
C21 C Uani -0.0412(4) 0.8891(2) 0.2749(2) 1.000 0.0406(11) d . . .
C22 C Uani 0.1638(4) 0.93446(18) 0.3285(2) 1.000 0.0382(10) d . . .
C23 C Uani 0.0139(4) 0.83518(19) 0.41040(18) 1.000 0.0355(10) d . . .
Fe2 Fe Uani 0.29972(4) 1.25170(2) 0.25476(2) 1.000 0.0128(1) d . . .
P3 P Uani 0.28716(7) 1.18414(4) 0.15613(4) 1.000 0.0172(2) d . . .
P4 P Uani 0.31845(7) 1.32221(4) 0.34796(4) 1.000 0.0176(2) d . . .
N7 N Uani 0.0265(2) 1.33071(12) 0.26156(12) 1.000 0.0159(7) d . . .
N8 N Uani 0.0191(2) 1.23740(13) 0.33503(12) 1.000 0.0169(7) d . . .
N9 N Uani 0.2413(2) 1.34762(12) 0.19651(12) 1.000 0.0159(6) d . . .
N10 N Uani 0.4312(2) 1.11903(12) 0.31085(12) 1.000 0.0154(7) d . . .
N11 N Uani 0.2088(2) 1.14063(12) 0.36083(12) 1.000 0.0162(7) d . . .
N12 N Uani 0.5129(2) 1.20269(13) 0.22741(12) 1.000 0.0159(7) d . . .
C24 C Uani 0.1093(3) 1.27245(15) 0.28956(14) 1.000 0.0144(8) d . . .
C25 C Uani -0.1155(3) 1.33110(16) 0.28814(16) 1.000 0.0209(8) d . . .
C26 C Uani -0.1199(3) 1.27347(16) 0.33422(16) 1.000 0.0217(8) d . . .
C27 C Uani 0.0997(3) 1.37318(15) 0.20862(15) 1.000 0.0159(8) d . . .
C28 C Uani 0.0339(3) 1.43232(15) 0.17199(15) 1.000 0.0202(8) d . . .
C29 C Uani 0.1174(3) 1.46832(17) 0.11982(16) 1.000 0.0248(9) d . . .
C30 C Uani 0.2625(3) 1.44517(16) 0.10750(16) 1.000 0.0240(9) d . . .
C31 C Uani 0.3198(3) 1.38535(16) 0.14629(15) 1.000 0.0195(8) d . . .
C32 C Uani 0.0581(3) 1.17502(17) 0.38226(17) 1.000 0.0255(9) d . . .
C33 C Uani 0.3059(3) 1.16904(15) 0.31219(14) 1.000 0.0154(8) d . . .
C34 C Uani 0.4122(3) 1.06087(15) 0.36012(15) 1.000 0.0196(8) d . . .
C35 C Uani 0.2739(3) 1.07448(15) 0.39121(15) 1.000 0.0197(8) d . . .
C36 C Uani 0.5485(3) 1.13664(15) 0.26180(14) 1.000 0.0156(8) d . . .
C37 C Uani 0.6837(3) 1.09152(16) 0.24921(16) 1.000 0.0204(8) d . . .
C38 C Uani 0.7898(3) 1.11624(17) 0.20021(16) 1.000 0.0241(9) d . . .
C39 C Uani 0.7575(3) 1.18424(17) 0.16576(16) 1.000 0.0229(9) d . . .
C40 C Uani 0.6191(3) 1.22522(16) 0.18032(15) 1.000 0.0204(8) d . . .
C41 C Uani 0.3020(7) 1.0838(2) 0.1679(3) 1.000 0.078(2) d . . .
C42 C Uani 0.1280(4) 1.2111(3) 0.1259(3) 1.000 0.0678(17) d . . .
C43 C Uani 0.4199(5) 1.1866(4) 0.0717(2) 1.000 0.084(2) d . . .
C44 C Uani 0.2518(5) 1.2928(2) 0.44181(18) 1.000 0.0442(13) d . . .
C45 C Uani 0.2268(4) 1.42175(17) 0.3544(2) 1.000 0.0366(11) d . . .
C46 C Uani 0.4951(4) 1.3261(2) 0.3496(2) 1.000 0.0516(15) d . . .
P7 P Uani 0.29175(9) 1.06963(5) -0.09907(5) 1.000 0.0316(3) d . . .
F13 F Uani 0.1794(2) 1.09099(17) -0.02191(12) 1.000 0.0652(9) d . A .
F14 F Uani 0.4064(3) 1.04856(13) -0.17700(14) 1.000 0.0780(10) d . A .
F15 F Uani 0.1947(6) 1.0975(6) -0.1482(3) 0.513(15) 0.059(3) d DUP A 1
F16 F Uani 0.3297(12) 1.1566(3) -0.1033(3) 0.513(15) 0.058(2) d DUP A 1
F17 F Uani 0.4009(9) 1.0505(4) -0.0441(4) 0.513(15) 0.048(2) d DUP A 1
F18 F Uani 0.2827(18) 0.9892(6) -0.0904(7) 0.513(15) 0.075(4) d DUP A 1
F15A F Uani 0.2421(12) 1.1537(3) -0.1136(5) 0.487(15) 0.085(3) d DUP A 2
F16A F Uani 0.4158(7) 1.0763(7) -0.0746(8) 0.487(15) 0.072(4) d DUP A 2
F17A F Uani 0.3209(15) 0.9779(6) -0.0911(8) 0.487(15) 0.050(3) d DUP A 2
F18A F Uani 0.1570(7) 1.0533(5) -0.1306(5) 0.487(15) 0.054(2) d DUP A 2
P5 P Uani 0.75772(8) 0.39422(4) 0.05960(4) 1.000 0.0237(2) d . . .
F1 F Uani 0.6132(2) 0.44938(12) 0.05218(12) 1.000 0.0448(7) d . . .
F2 F Uani 0.8980(3) 0.33864(14) 0.06782(17) 1.000 0.0736(10) d . . .
F3 F Uani 0.8129(3) 0.46675(12) 0.06986(14) 1.000 0.0553(9) d . . .
F4 F Uani 0.6941(3) 0.39473(13) 0.14801(11) 1.000 0.0584(9) d . . .
F5 F Uani 0.6971(2) 0.32252(11) 0.04965(10) 1.000 0.0410(7) d . . .
F6 F Uani 0.8154(2) 0.39344(11) -0.02865(11) 1.000 0.0465(7) d . . .
P6 P Uani 1.25891(8) 1.46605(4) 0.59828(4) 1.000 0.0229(2) d . . .
F7 F Uani 1.1395(2) 1.49652(11) 0.67328(11) 1.000 0.0498(7) d . . .
F8 F Uani 1.3734(2) 1.43376(12) 0.52267(11) 1.000 0.0431(7) d . . .
F9 F Uani 1.1385(2) 1.47526(13) 0.55453(12) 1.000 0.0499(8) d . . .
F10 F Uani 1.2734(3) 1.54947(11) 0.57934(11) 1.000 0.0543(8) d . . .
F11 F Uani 1.3777(3) 1.45422(16) 0.64111(13) 1.000 0.0655(10) d . . .
F12 F Uani 1.24220(19) 1.38172(10) 0.61722(12) 1.000 0.0388(6) d . . .
P8 P Uani -0.26658(7) 1.08487(4) 0.45044(4) 1.000 0.0188(2) d . . .
F19 F Uani -0.35772(18) 1.07618(10) 0.53225(9) 1.000 0.0298(5) d . . .
F20 F Uani -0.40296(18) 1.13401(10) 0.42863(10) 1.000 0.0305(6) d . . .
F21 F Uani -0.23791(18) 1.16199(10) 0.47736(10) 1.000 0.0295(6) d . . .
F22 F Uani -0.12795(18) 1.03652(11) 0.47174(10) 1.000 0.0356(6) d . . .
F23 F Uani -0.17220(19) 1.09302(11) 0.36810(9) 1.000 0.0321(6) d . . .
F24 F Uani -0.29337(19) 1.00857(10) 0.42197(11) 1.000 0.0348(6) d . . .
H2 H Uiso -0.06670 0.70790 0.12770 1.000 0.0280 c R . .
H3 H Uiso -0.10690 0.62960 0.23760 1.000 0.0290 c R . .
H5 H Uiso 0.04930 0.80390 0.04690 1.000 0.0260 c R . .
H6 H Uiso 0.15280 0.90050 -0.00860 1.000 0.0310 c R . .
H7 H Uiso 0.32220 0.93510 0.04030 1.000 0.0280 c R . .
H8 H Uiso 0.38300 0.87340 0.14160 1.000 0.0240 c R . .
H9A H Uiso 0.08430 0.57260 0.32840 1.000 0.0350 c R . .
H9B H Uiso -0.02870 0.64520 0.37250 1.000 0.0350 c R . .
H11 H Uiso 0.34200 0.64180 0.48660 1.000 0.0270 c R . .
H12 H Uiso 0.15470 0.58660 0.46590 1.000 0.0280 c R . .
H14 H Uiso 0.51910 0.72640 0.45250 1.000 0.0240 c R . .
H15 H Uiso 0.66650 0.80800 0.40930 1.000 0.0290 c R . .
H16 H Uiso 0.65620 0.87020 0.29820 1.000 0.0270 c R . .
H17 H Uiso 0.49910 0.85110 0.23380 1.000 0.0240 c R . .
H18A H Uiso 0.68590 0.60240 0.16540 1.000 0.0560 c R . .
H18B H Uiso 0.62610 0.64330 0.24650 1.000 0.0560 c R . .
H18C H Uiso 0.65100 0.69300 0.17430 1.000 0.0560 c R . .
H19A H Uiso 0.33640 0.55240 0.20980 1.000 0.0640 c R . .
H19B H Uiso 0.42450 0.55420 0.26950 1.000 0.0640 c R . .
H19C H Uiso 0.50340 0.52080 0.18670 1.000 0.0640 c R . .
H20A H Uiso 0.49080 0.69420 0.06730 1.000 0.0680 c R . .
H20B H Uiso 0.37460 0.64640 0.07960 1.000 0.0680 c R . .
H20C H Uiso 0.53650 0.60340 0.06720 1.000 0.0680 c R . .
H21A H Uiso -0.00580 0.90760 0.22560 1.000 0.0610 c R . .
H21B H Uiso -0.10760 0.93120 0.30700 1.000 0.0610 c R . .
H21C H Uiso -0.08880 0.84930 0.27020 1.000 0.0610 c R . .
H22A H Uiso 0.20860 0.95100 0.27990 1.000 0.0570 c R . .
H22B H Uiso 0.23150 0.92250 0.35880 1.000 0.0570 c R . .
H22C H Uiso 0.08340 0.97520 0.35360 1.000 0.0570 c R . .
H23A H Uiso -0.03570 0.79540 0.40990 1.000 0.0530 c R . .
H23B H Uiso -0.05370 0.88240 0.43230 1.000 0.0530 c R . .
H23C H Uiso 0.08230 0.81950 0.44000 1.000 0.0530 c R . .
H25 H Uiso -0.19300 1.36530 0.27600 1.000 0.0250 c R . .
H26 H Uiso -0.20200 1.25940 0.36150 1.000 0.0260 c R . .
H28 H Uiso -0.06550 1.44770 0.18230 1.000 0.0240 c R . .
H29 H Uiso 0.07620 1.50840 0.09270 1.000 0.0300 c R . .
H30 H Uiso 0.32130 1.47010 0.07290 1.000 0.0290 c R . .
H31 H Uiso 0.41890 1.36990 0.13740 1.000 0.0230 c R . .
H32A H Uiso 0.00710 1.13590 0.37850 1.000 0.0310 c R . .
H32B H Uiso 0.03000 1.19420 0.43470 1.000 0.0310 c R . .
H34 H Uiso 0.48320 1.01990 0.36960 1.000 0.0240 c R . .
H35 H Uiso 0.22830 1.04480 0.42720 1.000 0.0240 c R . .
H37 H Uiso 0.70320 1.04500 0.27340 1.000 0.0240 c R . .
H38 H Uiso 0.88400 1.08680 0.19030 1.000 0.0290 c R . .
H39 H Uiso 0.82930 1.20250 0.13260 1.000 0.0280 c R . .
H40 H Uiso 0.59770 1.27150 0.15600 1.000 0.0240 c R . .
H41A H Uiso 0.30460 1.05960 0.12090 1.000 0.1160 c R . .
H41B H Uiso 0.22100 1.07650 0.20660 1.000 0.1160 c R . .
H41C H Uiso 0.38840 1.06100 0.18270 1.000 0.1160 c R . .
H42A H Uiso 0.11530 1.26330 0.10910 1.000 0.1010 c R . .
H42B H Uiso 0.04800 1.20800 0.16730 1.000 0.1010 c R . .
H42C H Uiso 0.13390 1.17670 0.08470 1.000 0.1010 c R . .
H43A H Uiso 0.40410 1.15870 0.03150 1.000 0.1260 c R . .
H43B H Uiso 0.51260 1.16300 0.07930 1.000 0.1260 c R . .
H43C H Uiso 0.41540 1.23950 0.05820 1.000 0.1260 c R . .
H44A H Uiso 0.30270 1.24060 0.44730 1.000 0.0670 c R . .
H44B H Uiso 0.15160 1.29530 0.45050 1.000 0.0670 c R . .
H44C H Uiso 0.26510 1.32670 0.47810 1.000 0.0670 c R . .
H45A H Uiso 0.26590 1.44640 0.30940 1.000 0.0550 c R . .
H45B H Uiso 0.23810 1.44630 0.39800 1.000 0.0550 c R . .
H45C H Uiso 0.12690 1.42640 0.35920 1.000 0.0550 c R . .
H46A H Uiso 0.54030 1.34580 0.30290 1.000 0.0770 c R . .
H46B H Uiso 0.54990 1.27490 0.35560 1.000 0.0770 c R . .
H46C H Uiso 0.48990 1.35950 0.39140 1.000 0.0770 c R . .

loop_
_atom_type_symbol
_atom_type_description
_atom_type_scat_dispersion_real
_atom_type_scat_dispersion_imag
_atom_type_scat_source
C C 0.0033 0.0016 ' International Tables Vol C Tables 4.2.6.8 and 6.1.1.4'
H H 0.0000 0.0000 ' International Tables Vol C Tables 4.2.6.8 and 6.1.1.4'
F F 0.0171 0.0103 ' International Tables Vol C Tables 4.2.6.8 and 6.1.1.4'
Fe Fe 0.3463 0.8444 ' International Tables Vol C Tables 4.2.6.8 and 6.1.1.4'
N N 0.0061 0.0033 ' International Tables Vol C Tables 4.2.6.8 and 6.1.1.4'
P P 0.1023 0.0942 ' International Tables Vol C Tables 4.2.6.8 and 6.1.1.4'

loop_
_geom_angle_atom_site_label_1
_geom_angle_atom_site_label_2
_geom_angle_atom_site_label_3
_geom_angle
_geom_angle_publ_flag
P1 Fe1 P2 177.42(3) yes
P1 Fe1 N3 91.38(7) yes
P1 Fe1 N6 89.72(6) yes
P1 Fe1 C1 90.85(9) yes
P1 Fe1 C10 90.79(9) yes
P2 Fe1 N3 86.43(7) yes
P2 Fe1 N6 89.94(6) yes
P2 Fe1 C1 90.10(9) yes
P2 Fe1 C10 91.66(9) yes
N3 Fe1 N6 114.16(9) yes
N3 Fe1 C1 79.64(11) yes
N3 Fe1 C10 166.22(12) yes
N6 Fe1 C1 166.17(11) yes
N6 Fe1 C10 79.45(12) yes
C1 Fe1 C10 86.73(13) yes
P4 Fe2 C24 92.00(9) yes
P4 Fe2 C33 90.85(9) yes
N9 Fe2 N12 114.17(9) yes
N9 Fe2 C24 79.67(10) yes
N9 Fe2 C33 166.19(12) yes
N12 Fe2 C24 165.72(11) yes
N12 Fe2 C33 79.34(12) yes
C24 Fe2 C33 86.68(13) yes
P3 Fe2 C33 91.74(9) yes
P4 Fe2 N9 91.72(6) yes
P4 Fe2 N12 91.10(7) yes
P3 Fe2 P4 176.95(3) yes
P3 Fe2 N9 86.15(6) yes
P3 Fe2 N12 87.80(7) yes
P3 Fe2 C24 89.76(9) yes
C19 P1 C20 103.24(17) yes
Fe1 P1 C19 114.34(13) yes
Fe1 P1 C20 116.47(13) yes
Fe1 P1 C18 117.22(12) yes
C18 P1 C20 102.50(18) yes
C18 P1 C19 100.87(18) yes
C21 P2 C23 101.89(18) yes
C21 P2 C22 102.02(17) yes
Fe1 P2 C23 116.26(12) yes
Fe1 P2 C21 117.05(12) yes
Fe1 P2 C22 115.55(13) yes
C22 P2 C23 101.72(17) yes
C41 P3 C43 103.2(3) yes
C42 P3 C43 102.5(2) yes
C41 P3 C42 100.7(3) yes
Fe2 P3 C43 114.64(19) yes
Fe2 P3 C41 116.32(18) yes
Fe2 P3 C42 117.27(17) yes
Fe2 P4 C45 116.33(13) yes
Fe2 P4 C46 116.80(12) yes
C44 P4 C45 101.65(17) yes
C44 P4 C46 101.4(2) yes
Fe2 P4 C44 115.84(13) yes
C45 P4 C46 102.49(18) yes
F15A P7 F17A 168.8(7) yes
F15A P7 F18A 88.4(5) yes
F15A P7 F16A 96.3(7) yes
F16 P7 F17 83.7(4) yes
F16 P7 F18 169.4(8) yes
F17 P7 F18 86.2(7) yes
F14 P7 F18 91.5(5) yes
F14 P7 F15A 95.7(4) yes
F14 P7 F16A 81.7(5) yes
F14 P7 F17A 84.4(5) yes
F14 P7 F18A 95.1(3) yes
F15 P7 F16 88.8(5) yes
F15 P7 F17 172.5(5) yes
F15 P7 F18 101.4(8) yes
F13 P7 F15 97.5(3) yes
F13 P7 F16 92.8(3) yes
F13 P7 F17 81.9(3) yes
F13 P7 F18 89.0(5) yes
F16A P7 F17A 94.8(7) yes
F16A P7 F18A 174.5(6) yes
F17A P7 F18A 80.4(6) yes
F13 P7 F18A 85.4(3) yes
F14 P7 F15 82.8(3) yes
F14 P7 F16 86.7(3) yes
F14 P7 F17 97.8(3) yes
F13 P7 F14 179.42(16) yes
F13 P7 F15A 84.1(4) yes
F13 P7 F16A 97.9(5) yes
F13 P7 F17A 96.0(5) yes
F1 P5 F6 88.78(11) yes
F2 P5 F6 91.93(14) yes
F3 P5 F4 89.79(14) yes
F2 P5 F5 89.70(13) yes
F2 P5 F3 92.01(15) yes
F2 P5 F4 89.65(16) yes
F3 P5 F5 178.23(14) yes
F1 P5 F2 178.70(14) yes
F1 P5 F3 89.06(13) yes
F1 P5 F4 89.62(13) yes
F1 P5 F5 89.22(12) yes
F4 P5 F6 177.84(15) yes
F3 P5 F6 91.62(12) yes
F4 P5 F5 89.77(12) yes
F5 P5 F6 88.76(10) yes
F7 P6 F12 88.49(11) yes
F9 P6 F11 178.20(14) yes
F9 P6 F12 88.36(12) yes
F10 P6 F11 90.82(15) yes
F8 P6 F9 88.96(12) yes
F8 P6 F10 90.30(12) yes
F8 P6 F11 90.51(13) yes
F9 P6 F10 90.90(14) yes
F7 P6 F8 177.52(12) yes
F7 P6 F9 89.09(12) yes
F7 P6 F10 91.27(11) yes
F7 P6 F11 91.39(13) yes
F8 P6 F12 89.92(11) yes
F11 P6 F12 89.92(13) yes
F10 P6 F12 179.23(15) yes
F19 P8 F24 90.82(10) yes
F20 P8 F21 89.53(10) yes
F20 P8 F23 90.23(10) yes
F20 P8 F24 90.36(10) yes
F19 P8 F20 90.67(10) yes
F21 P8 F23 89.53(10) yes
F20 P8 F22 179.00(11) yes
F21 P8 F22 89.74(10) yes
F22 P8 F23 89.09(10) yes
F19 P8 F21 90.38(10) yes
F19 P8 F22 90.01(10) yes
F19 P8 F23 179.10(11) yes
F22 P8 F24 90.36(11) yes
F21 P8 F24 178.81(11) yes
F23 P8 F24 89.28(11) yes
C1 N1 C2 111.1(2) yes
C2 N1 C4 133.8(2) yes
C1 N1 C4 114.7(2) yes
C3 N2 C9 124.2(2) yes
C1 N2 C3 109.9(2) yes
C1 N2 C9 125.8(2) yes
Fe1 N3 C4 113.15(17) yes
Fe1 N3 C8 130.61(19) yes
C4 N3 C8 116.1(2) yes
C11 N4 C13 133.9(2) yes
C10 N4 C13 114.8(2) yes
C10 N4 C11 111.3(2) yes
C9 N5 C10 125.6(2) yes
C9 N5 C12 124.0(2) yes
C10 N5 C12 110.4(2) yes
C13 N6 C17 116.2(2) yes
Fe1 N6 C17 130.28(19) yes
Fe1 N6 C13 113.48(18) yes
C24 N7 C27 115.0(2) yes
C25 N7 C27 133.6(2) yes
C24 N7 C25 111.1(2) yes
C24 N8 C32 125.3(2) yes
C26 N8 C32 124.6(2) yes
C24 N8 C26 110.0(2) yes
C27 N9 C31 116.1(2) yes
Fe2 N9 C31 130.87(19) yes
Fe2 N9 C27 112.93(17) yes
C33 N10 C36 114.7(2) yes
C33 N10 C34 111.0(2) yes
C34 N10 C36 134.4(2) yes
C33 N11 C35 110.4(2) yes
C32 N11 C33 125.6(2) yes
C32 N11 C35 124.0(2) yes
Fe2 N12 C36 113.47(18) yes
Fe2 N12 C40 130.10(19) yes
C36 N12 C40 116.4(2) yes
Fe1 C1 N2 134.8(2) yes
Fe1 C1 N1 120.2(2) yes
N1 C1 N2 104.9(2) yes
N1 C2 C3 106.3(3) yes
N2 C3 C2 107.8(3) yes
N1 C4 C5 123.4(3) yes
N3 C4 C5 124.3(3) yes
N1 C4 N3 112.3(2) yes
C4 C5 C6 117.9(3) no
C5 C6 C7 119.4(3) no
C6 C7 C8 118.9(3) no
N3 C8 C7 123.4(3) yes
N2 C9 N5 111.9(2) yes
Fe1 C10 N5 135.1(2) yes
N4 C10 N5 104.5(2) yes
Fe1 C10 N4 120.4(2) yes
N4 C11 C12 106.2(3) yes
N5 C12 C11 107.7(2) yes
N4 C13 N6 111.9(2) yes
N6 C13 C14 124.2(3) yes
N4 C13 C14 123.9(2) yes
C13 C14 C15 118.0(3) no
C14 C15 C16 119.5(3) no
C15 C16 C17 119.0(3) no
N6 C17 C16 123.1(3) yes
C3 C2 H2 127.00 no
N1 C2 H2 127.00 no
C2 C3 H3 126.00 no
N2 C3 H3 126.00 no
C4 C5 H5 121.00 no
C6 C5 H5 121.00 no
C7 C6 H6 120.00 no
C5 C6 H6 120.00 no
C6 C7 H7 121.00 no
C8 C7 H7 121.00 no
C7 C8 H8 118.00 no
N3 C8 H8 118.00 no
N2 C9 H9B 109.00 no
H9A C9 H9B 108.00 no
N5 C9 H9B 109.00 no
N2 C9 H9A 109.00 no
N5 C9 H9A 109.00 no
C12 C11 H11 127.00 no
N4 C11 H11 127.00 no
N5 C12 H12 126.00 no
C11 C12 H12 126.00 no
C13 C14 H14 121.00 no
C15 C14 H14 121.00 no
C16 C15 H15 120.00 no
C14 C15 H15 120.00 no
C15 C16 H16 120.00 no
C17 C16 H16 120.00 no
C16 C17 H17 118.00 no
N6 C17 H17 118.00 no
P1 C18 H18B 110.00 no
P1 C18 H18C 109.00 no
H18A C18 H18B 110.00 no
P1 C18 H18A 109.00 no
H18A C18 H18C 109.00 no
H18B C18 H18C 109.00 no
H19B C19 H19C 109.00 no
P1 C19 H19C 109.00 no
H19A C19 H19B 110.00 no
H19A C19 H19C 110.00 no
P1 C19 H19A 109.00 no
P1 C19 H19B 109.00 no
P1 C20 H20B 110.00 no
H20B C20 H20C 110.00 no
P1 C20 H20A 109.00 no
P1 C20 H20C 110.00 no
H20A C20 H20B 109.00 no
H20A C20 H20C 109.00 no
P2 C21 H21B 109.00 no
P2 C21 H21C 109.00 no
H21A C21 H21B 110.00 no
H21A C21 H21C 110.00 no
H21B C21 H21C 109.00 no
P2 C21 H21A 109.00 no
P2 C22 H22C 109.00 no
H22A C22 H22C 109.00 no
H22B C22 H22C 110.00 no
H22A C22 H22B 109.00 no
P2 C22 H22B 109.00 no
P2 C22 H22A 109.00 no
P2 C23 H23B 109.00 no
H23A C23 H23B 109.00 no
H23A C23 H23C 109.00 no
H23B C23 H23C 110.00 no
P2 C23 H23A 109.00 no
P2 C23 H23C 109.00 no
Fe2 C24 N7 120.0(2) yes
Fe2 C24 N8 134.6(2) yes
N7 C24 N8 105.1(2) yes
N7 C25 C26 106.1(3) yes
N8 C26 C25 107.7(3) yes
N9 C27 C28 124.4(3) yes
N7 C27 C28 123.3(3) yes
N7 C27 N9 112.2(2) yes
C27 C28 C29 117.9(3) no
C28 C29 C30 119.3(3) no
C29 C30 C31 119.1(3) no
N9 C31 C30 123.2(3) yes
N8 C32 N11 111.5(2) yes
Fe2 C33 N11 134.8(2) yes
Fe2 C33 N10 120.4(2) yes
N10 C33 N11 104.8(2) yes
N10 C34 C35 106.3(2) yes
N11 C35 C34 107.5(2) yes
N12 C36 C37 124.0(3) yes
N10 C36 N12 112.0(2) yes
N10 C36 C37 123.9(2) yes
C36 C37 C38 117.9(3) no
C37 C38 C39 119.5(3) no
C38 C39 C40 119.0(3) no
N12 C40 C39 123.2(3) yes
N7 C25 H25 127.00 no
C26 C25 H25 127.00 no
N8 C26 H26 126.00 no
C25 C26 H26 126.00 no
C27 C28 H28 121.00 no
C29 C28 H28 121.00 no
C28 C29 H29 120.00 no
C30 C29 H29 120.00 no
C31 C30 H30 120.00 no
C29 C30 H30 120.00 no
C30 C31 H31 118.00 no
N9 C31 H31 118.00 no
N11 C32 H32B 109.00 no
N11 C32 H32A 109.00 no
N8 C32 H32B 109.00 no
H32A C32 H32B 108.00 no
N8 C32 H32A 109.00 no
N10 C34 H34 127.00 no
C35 C34 H34 127.00 no
N11 C35 H35 126.00 no
C34 C35 H35 126.00 no
C38 C37 H37 121.00 no
C36 C37 H37 121.00 no
C37 C38 H38 120.00 no
C39 C38 H38 120.00 no
C38 C39 H39 121.00 no
C40 C39 H39 120.00 no
C39 C40 H40 118.00 no
N12 C40 H40 118.00 no
P3 C41 H41B 109.00 no
P3 C41 H41C 109.00 no
H41A C41 H41B 110.00 no
H41A C41 H41C 110.00 no
P3 C41 H41A 109.00 no
H41B C41 H41C 109.00 no
P3 C42 H42B 110.00 no
P3 C42 H42C 110.00 no
H42A C42 H42C 109.00 no
H42B C42 H42C 109.00 no
H42A C42 H42B 109.00 no
P3 C42 H42A 110.00 no
H43A C43 H43C 109.00 no
H43B C43 H43C 109.00 no
P3 C43 H43A 110.00 no
P3 C43 H43B 109.00 no
P3 C43 H43C 110.00 no
H43A C43 H43B 109.00 no
P4 C44 H44B 109.00 no
P4 C44 H44C 110.00 no
P4 C44 H44A 110.00 no
H44B C44 H44C 109.00 no
H44A C44 H44B 109.00 no
H44A C44 H44C 109.00 no
P4 C45 H45A 109.00 no
P4 C45 H45B 110.00 no
P4 C45 H45C 110.00 no
H45A C45 H45B 109.00 no
H45A C45 H45C 109.00 no
H45B C45 H45C 109.00 no
P4 C46 H46C 109.00 no
H46B C46 H46C 109.00 no
H46A C46 H46B 109.00 no
H46A C46 H46C 110.00 no
P4 C46 H46A 110.00 no
P4 C46 H46B 109.00 no

loop_
_geom_bond_atom_site_label_1
_geom_bond_atom_site_label_2
_geom_bond_distance
_geom_bond_publ_flag
Fe1 P1 2.2686(10) yes
Fe1 P2 2.2625(10) yes
Fe1 N3 2.068(2) yes
Fe1 N6 2.069(2) yes
Fe1 C1 1.820(3) yes
Fe1 C10 1.818(3) yes
Fe2 N9 2.073(2) yes
Fe2 P3 2.2787(10) yes
Fe2 P4 2.2532(10) yes
Fe2 C33 1.821(3) yes
Fe2 N12 2.066(2) yes
Fe2 C24 1.825(3) yes
P1 C18 1.821(3) yes
P1 C19 1.821(3) yes
P1 C20 1.807(3) yes
P2 C23 1.818(3) yes
P2 C21 1.816(4) yes
P2 C22 1.815(4) yes
P3 C43 1.800(4) yes
P3 C42 1.800(5) yes
P3 C41 1.806(4) yes
P4 C44 1.824(3) yes
P4 C46 1.824(4) yes
P4 C45 1.812(3) yes
P7 F13 1.578(2) yes
P7 F18A 1.712(8) yes
P7 F15A 1.528(6) yes
P7 F16A 1.478(9) yes
P7 F17A 1.630(11) yes
P7 F15 1.503(7) yes
P7 F16 1.712(7) yes
P7 F14 1.598(3) yes
P7 F18 1.490(11) yes
P7 F17 1.665(9) yes
P5 F1 1.600(2) yes
P5 F6 1.596(2) yes
P5 F2 1.574(3) yes
P5 F3 1.587(3) yes
P5 F4 1.606(2) yes
P5 F5 1.605(2) yes
P6 F9 1.610(2) yes
P6 F8 1.597(2) yes
P6 F7 1.604(2) yes
P6 F12 1.605(2) yes
P6 F10 1.582(2) yes
P6 F11 1.580(3) yes
P8 F21 1.615(2) yes
P8 F19 1.5947(19) yes
P8 F22 1.606(2) yes
P8 F20 1.597(2) yes
P8 F24 1.604(2) yes
P8 F23 1.6127(19) yes
N1 C4 1.409(4) yes
N1 C1 1.368(4) yes
N1 C2 1.402(4) yes
N2 C3 1.411(4) yes
N2 C9 1.460(4) yes
N2 C1 1.362(4) yes
N3 C4 1.360(4) yes
N3 C8 1.354(4) yes
N4 C11 1.400(4) yes
N4 C13 1.409(4) yes
N4 C10 1.370(4) yes
N5 C12 1.407(4) yes
N5 C10 1.359(4) yes
N5 C9 1.462(4) yes
N6 C13 1.362(3) yes
N6 C17 1.352(4) yes
N7 C25 1.401(4) yes
N7 C27 1.412(4) yes
N7 C24 1.365(4) yes
N8 C26 1.409(4) yes
N8 C32 1.458(4) yes
N8 C24 1.353(4) yes
N9 C31 1.356(4) yes
N9 C27 1.362(4) yes
N10 C34 1.400(3) yes
N10 C36 1.407(4) yes
N10 C33 1.367(4) yes
N11 C32 1.460(4) yes
N11 C35 1.404(3) yes
N11 C33 1.355(4) yes
N12 C40 1.349(4) yes
N12 C36 1.360(3) yes
C2 C3 1.339(4) no
C4 C5 1.385(4) no
C5 C6 1.381(4) no
C6 C7 1.393(5) no
C7 C8 1.379(4) no
C11 C12 1.342(4) no
C13 C14 1.382(4) no
C14 C15 1.380(4) no
C15 C16 1.385(4) no
C16 C17 1.384(4) no
C2 H2 0.9500 no
C3 H3 0.9500 no
C5 H5 0.9500 no
C6 H6 0.9500 no
C7 H7 0.9500 no
C8 H8 0.9500 no
C9 H9B 0.9900 no
C9 H9A 0.9900 no
C11 H11 0.9500 no
C12 H12 0.9500 no
C14 H14 0.9500 no
C15 H15 0.9500 no
C16 H16 0.9500 no
C17 H17 0.9500 no
C18 H18B 0.9800 no
C18 H18A 0.9800 no
C18 H18C 0.9800 no
C19 H19A 0.9800 no
C19 H19C 0.9800 no
C19 H19B 0.9800 no
C20 H20C 0.9800 no
C20 H20B 0.9800 no
C20 H20A 0.9800 no
C21 H21A 0.9800 no
C21 H21B 0.9800 no
C21 H21C 0.9800 no
C22 H22C 0.9800 no
C22 H22B 0.9800 no
C22 H22A 0.9800 no
C23 H23C 0.9800 no
C23 H23B 0.9800 no
C23 H23A 0.9800 no
C25 C26 1.340(4) no
C27 C28 1.383(4) no
C28 C29 1.384(4) no
C29 C30 1.392(5) no
C30 C31 1.382(4) no
C34 C35 1.341(4) no
C36 C37 1.383(4) no
C37 C38 1.384(4) no
C38 C39 1.385(4) no
C39 C40 1.383(4) no
C25 H25 0.9500 no
C26 H26 0.9500 no
C28 H28 0.9500 no
C29 H29 0.9500 no
C30 H30 0.9500 no
C31 H31 0.9500 no
C32 H32A 0.9900 no
C32 H32B 0.9900 no
C34 H34 0.9500 no
C35 H35 0.9500 no
C37 H37 0.9500 no
C38 H38 0.9500 no
C39 H39 0.9500 no
C40 H40 0.9500 no
C41 H41B 0.9800 no
C41 H41A 0.9800 no
C41 H41C 0.9800 no
C42 H42A 0.9800 no
C42 H42B 0.9800 no
C42 H42C 0.9800 no
C43 H43B 0.9800 no
C43 H43C 0.9800 no
C43 H43A 0.9800 no
C44 H44A 0.9800 no
C44 H44B 0.9800 no
C44 H44C 0.9800 no
C45 H45C 0.9800 no
C45 H45B 0.9800 no
C45 H45A 0.9800 no
C46 H46C 0.9800 no
C46 H46B 0.9800 no
C46 H46A 0.9800 no

loop_
_geom_hbond_atom_site_label_D
_geom_hbond_atom_site_label_H
_geom_hbond_atom_site_label_A
_geom_hbond_distance_DH
_geom_hbond_distance_HA
_geom_hbond_distance_DA
_geom_hbond_angle_DHA
_geom_hbond_site_symmetry_A
_geom_hbond_publ_flag
C9 H9B F12 0.9900 2.3000 3.062(4) 133.00 2_676 yes
C11 H11 F10 0.9500 2.4700 3.045(4) 119.00 1_445 yes
C17 H17 F14 0.9500 2.3700 3.101(4) 133.00 2_675 yes
C29 H29 F6 0.9500 2.4500 3.116(4) 127.00 2_675 yes
C32 H32A F23 0.9900 2.2000 3.135(4) 156.00 . yes
C35 H35 F19 0.9500 2.4800 3.090(3) 122.00 2_576 yes
C35 H35 F22 0.9500 2.5300 3.475(3) 174.00 2_576 yes
C40 H40 F5 0.9500 2.2700 3.029(3) 136.00 1_565 yes
C41 H41C F14 0.9800 2.4900 3.370(6) 150.00 2_675 yes
C42 H42C F13 0.9800 2.4300 3.404(6) 173.00 . yes
C43 H43A F17 0.9800 2.4600 3.390(10) 159.00 . yes

loop_
_geom_torsion_atom_site_label_1
_geom_torsion_atom_site_label_2
_geom_torsion_atom_site_label_3
_geom_torsion_atom_site_label_4
_geom_torsion
_geom_torsion_publ_flag
N3 Fe1 P1 C18 107.58(15) no
N3 Fe1 P1 C19 -134.68(15) no
N3 Fe1 P1 C20 -14.28(16) no
N6 Fe1 P1 C18 -6.58(14) no
N6 Fe1 P1 C19 111.16(15) no
N6 Fe1 P1 C20 -128.44(16) no
C1 Fe1 P1 C18 -172.76(16) no
C1 Fe1 P1 C19 -55.02(17) no
C1 Fe1 P1 C20 65.37(17) no
C10 Fe1 P1 C18 -86.02(16) no
C10 Fe1 P1 C19 31.72(17) no
C10 Fe1 P1 C20 152.11(18) no
N3 Fe1 P2 C21 40.66(15) no
N3 Fe1 P2 C22 -79.55(15) no
N3 Fe1 P2 C23 161.32(16) no
N6 Fe1 P2 C21 154.88(15) no
N6 Fe1 P2 C22 34.67(14) no
N6 Fe1 P2 C23 -84.46(16) no
C1 Fe1 P2 C21 -38.95(16) no
C1 Fe1 P2 C22 -159.16(16) no
C1 Fe1 P2 C23 81.71(17) no
C10 Fe1 P2 C21 -125.68(17) no
C10 Fe1 P2 C22 114.11(16) no
C10 Fe1 P2 C23 -5.02(18) no
P1 Fe1 N3 C4 91.00(18) no
P1 Fe1 N3 C8 -93.5(2) no
P2 Fe1 N3 C4 -90.37(18) no
P2 Fe1 N3 C8 85.2(2) no
N6 Fe1 N3 C4 -178.69(18) no
N6 Fe1 N3 C8 -3.1(3) no
C1 Fe1 N3 C4 0.4(2) no
C1 Fe1 N3 C8 175.9(3) no
P1 Fe1 N6 C13 -89.94(18) no
P1 Fe1 N6 C17 87.6(2) no
P2 Fe1 N6 C13 92.62(18) no
P2 Fe1 N6 C17 -89.8(2) no
N3 Fe1 N6 C13 178.68(17) no
N3 Fe1 N6 C17 -3.8(3) no
C10 Fe1 N6 C13 0.92(19) no
C10 Fe1 N6 C17 178.5(3) no
P1 Fe1 C1 N1 -90.7(2) no
P1 Fe1 C1 N2 94.0(3) no
P2 Fe1 C1 N1 87.0(2) no
P2 Fe1 C1 N2 -88.4(3) no
N3 Fe1 C1 N1 0.6(2) no
N3 Fe1 C1 N2 -174.7(3) no
C10 Fe1 C1 N1 178.6(2) no
C10 Fe1 C1 N2 3.3(3) no
P1 Fe1 C10 N4 89.1(2) no
P1 Fe1 C10 N5 -92.7(3) no
P2 Fe1 C10 N4 -90.1(2) no
P2 Fe1 C10 N5 88.2(3) no
N6 Fe1 C10 N4 -0.5(2) no
N6 Fe1 C10 N5 177.8(3) no
C1 Fe1 C10 N4 179.9(2) no
C1 Fe1 C10 N5 -1.9(3) no
N12 Fe2 P3 C41 74.5(3) no
N12 Fe2 P3 C42 -166.3(2) no
N12 Fe2 P3 C43 -46.0(2) no
C24 Fe2 P3 C41 -91.4(3) no
C24 Fe2 P3 C42 27.8(2) no
C24 Fe2 P3 C43 148.1(2) no
C33 Fe2 P3 C41 -4.8(3) no
C33 Fe2 P3 C42 114.5(2) no
C33 Fe2 P3 C43 -125.2(2) no
N9 Fe2 P4 C44 139.23(18) no
N9 Fe2 P4 C45 19.89(16) no
N9 Fe2 P4 C46 -101.46(14) no
N12 Fe2 P4 C44 -106.55(18) no
N12 Fe2 P4 C45 134.11(16) no
N12 Fe2 P4 C46 12.76(14) no
C24 Fe2 P4 C44 59.51(19) no
C24 Fe2 P4 C45 -59.84(17) no
C24 Fe2 P4 C46 178.82(15) no
C33 Fe2 P4 C44 -27.2(2) no
C33 Fe2 P4 C45 -146.54(17) no
C33 Fe2 P4 C46 92.11(16) no
P3 Fe2 N9 C27 86.43(18) no
P3 Fe2 N9 C31 -89.3(2) no
P4 Fe2 N9 C27 -95.76(18) no
P4 Fe2 N9 C31 88.5(2) no
N12 Fe2 N9 C27 172.27(17) no
N12 Fe2 N9 C31 -3.5(3) no
C24 Fe2 N9 C27 -4.03(19) no
C24 Fe2 N9 C31 -179.8(3) no
P3 Fe2 N12 C36 -90.44(18) no
P3 Fe2 N12 C40 88.0(2) no
P4 Fe2 N12 C36 92.40(18) no
P4 Fe2 N12 C40 -89.2(2) no
N9 Fe2 N12 C36 -175.23(17) no
N9 Fe2 N12 C40 3.2(3) no
C33 Fe2 N12 C36 1.74(19) no
C33 Fe2 N12 C40 -179.9(3) no
P3 Fe2 C24 N7 -82.4(2) no
P3 Fe2 C24 N8 89.0(3) no
P4 Fe2 C24 N7 95.1(2) no
P4 Fe2 C24 N8 -93.5(3) no
N9 Fe2 C24 N7 3.8(2) no
N9 Fe2 C24 N8 175.1(3) no
C33 Fe2 C24 N7 -174.1(2) no
C33 Fe2 C24 N8 -2.8(3) no
P3 Fe2 C33 N10 87.1(2) no
P3 Fe2 C33 N11 -92.4(3) no
P4 Fe2 C33 N10 -91.3(2) no
P4 Fe2 C33 N11 89.2(3) no
N12 Fe2 C33 N10 -0.3(2) no
N12 Fe2 C33 N11 -179.8(3) no
C24 Fe2 C33 N10 176.8(2) no
C24 Fe2 C33 N11 -2.8(3) no
N9 Fe2 P3 C41 -171.1(3) no
N9 Fe2 P3 C42 -51.9(2) no
N9 Fe2 P3 C43 68.4(2) no
C2 N1 C4 N3 174.0(3) no
C2 N1 C4 C5 -3.3(5) no
C4 N1 C1 Fe1 -1.5(3) no
C4 N1 C1 N2 175.1(2) no
C4 N1 C2 C3 -173.2(3) no
C1 N1 C4 N3 1.7(3) no
C1 N1 C4 C5 -175.6(3) no
C2 N1 C1 Fe1 -175.5(2) no
C2 N1 C1 N2 1.1(3) no
C1 N1 C2 C3 -0.7(3) no
C3 N2 C1 Fe1 174.8(2) no
C3 N2 C1 N1 -1.0(3) no
C9 N2 C1 Fe1 -2.3(5) no
C9 N2 C1 N1 -178.1(2) no
C1 N2 C3 C2 0.6(3) no
C9 N2 C3 C2 177.7(3) no
C1 N2 C9 N5 -1.2(4) no
C3 N2 C9 N5 -177.9(2) no
Fe1 N3 C4 N1 -1.2(3) no
C8 N3 C4 C5 -0.2(4) no
Fe1 N3 C8 C7 -173.8(2) no
C4 N3 C8 C7 1.6(4) no
Fe1 N3 C4 C5 176.1(2) no
C8 N3 C4 N1 -177.5(2) no
C11 N4 C10 Fe1 178.9(2) no
C13 N4 C10 N5 -178.7(2) no
C11 N4 C10 N5 0.2(3) no
C13 N4 C10 Fe1 0.0(3) no
C10 N4 C11 C12 -0.6(3) no
C13 N4 C11 C12 178.1(3) no
C10 N4 C13 N6 0.8(3) no
C10 N4 C13 C14 -179.0(3) no
C11 N4 C13 N6 -177.8(3) no
C11 N4 C13 C14 2.4(5) no
C10 N5 C9 N2 2.5(4) no
C9 N5 C10 Fe1 -0.6(5) no
C9 N5 C10 N4 177.8(2) no
C12 N5 C10 Fe1 -178.2(2) no
C12 N5 C10 N4 0.3(3) no
C9 N5 C12 C11 -178.2(3) no
C10 N5 C12 C11 -0.6(3) no
C12 N5 C9 N2 179.8(2) no
Fe1 N6 C13 N4 -1.2(3) no
Fe1 N6 C13 C14 178.6(2) no
C17 N6 C13 N4 -179.1(2) no
C17 N6 C13 C14 0.7(4) no
Fe1 N6 C17 C16 -178.0(2) no
C13 N6 C17 C16 -0.5(4) no
C27 N7 C25 C26 175.3(3) no
C24 N7 C27 N9 -0.8(3) no
C25 N7 C24 Fe2 172.25(19) no
C25 N7 C24 N8 -1.4(3) no
C27 N7 C24 Fe2 -2.9(3) no
C27 N7 C24 N8 -176.6(2) no
C24 N7 C25 C26 1.4(3) no
C25 N7 C27 C28 3.6(5) no
C24 N7 C27 C28 177.3(3) no
C25 N7 C27 N9 -174.6(3) no
C26 N8 C24 N7 0.9(3) no
C24 N8 C26 C25 -0.1(3) no
C32 N8 C24 Fe2 12.8(4) no
C32 N8 C24 N7 -175.0(2) no
C26 N8 C24 Fe2 -171.4(2) no
C26 N8 C32 N11 169.4(2) no
C32 N8 C26 C25 175.8(3) no
C24 N8 C32 N11 -15.3(4) no
Fe2 N9 C27 N7 3.6(3) no
Fe2 N9 C27 C28 -174.5(2) no
C31 N9 C27 N7 -180.0(2) no
C31 N9 C27 C28 1.9(4) no
C27 N9 C31 C30 -1.6(4) no
Fe2 N9 C31 C30 174.1(2) no
C36 N10 C33 N11 178.6(2) no
C36 N10 C33 Fe2 -1.1(3) no
C33 N10 C36 N12 2.5(3) no
C33 N10 C34 C35 0.9(3) no
C36 N10 C34 C35 -179.3(3) no
C34 N10 C36 C37 3.7(5) no
C34 N10 C33 N11 -1.6(3) no
C33 N10 C36 C37 -176.6(3) no
C34 N10 C36 N12 -177.3(3) no
C34 N10 C33 Fe2 178.72(19) no
C35 N11 C32 N8 -172.9(2) no
C32 N11 C33 Fe2 -1.6(4) no
C32 N11 C33 N10 178.9(2) no
C33 N11 C32 N8 10.3(4) no
C33 N11 C35 C34 -1.2(3) no
C32 N11 C35 C34 -178.4(2) no
C35 N11 C33 Fe2 -178.7(2) no
C35 N11 C33 N10 1.7(3) no
Fe2 N12 C36 N10 -2.7(3) no
Fe2 N12 C36 C37 176.4(2) no
C40 N12 C36 N10 178.7(2) no
C40 N12 C36 C37 -2.3(4) no
Fe2 N12 C40 C39 -177.5(2) no
C36 N12 C40 C39 0.9(4) no
N1 C2 C3 N2 0.1(3) no
N1 C4 C5 C6 175.7(3) no
N3 C4 C5 C6 -1.4(4) no
C4 C5 C6 C7 1.4(4) no
C5 C6 C7 C8 -0.1(4) no
C6 C7 C8 N3 -1.5(4) no
N4 C11 C12 N5 0.7(3) no
N6 C13 C14 C15 -0.4(4) no
N4 C13 C14 C15 179.4(3) no
C13 C14 C15 C16 -0.2(4) no
C14 C15 C16 C17 0.4(4) no
C15 C16 C17 N6 -0.1(4) no
N7 C25 C26 N8 -0.7(3) no
N7 C27 C28 C29 -178.3(3) no
N9 C27 C28 C29 -0.4(4) no
C27 C28 C29 C30 -1.4(4) no
C28 C29 C30 C31 1.7(4) no
C29 C30 C31 N9 -0.2(4) no
N10 C34 C35 N11 0.2(3) no
N10 C36 C37 C38 -179.1(3) no
N12 C36 C37 C38 1.9(4) no
C36 C37 C38 C39 -0.2(4) no
C37 C38 C39 C40 -1.1(4) no
C38 C39 C40 N12 0.8(4) no
